data_7032529
loop_
_publ_author_name
'Klink, R.'
'Schrenk, C.'
'Schnepf, A.'

_publ_section_title
;
 Si(SiMe3)2SiPh3 - a ligand for novel sub-valent tin cluster compounds.
;
_journal_issue 42
_journal_name_full 'Dalton transactions (Cambridge, England : 2003)'
_journal_page_first 16097
_journal_page_last 16104
_journal_paper_doi 10.1039/c4dt02372b
_journal_volume 43
_journal_year 2014
_chemical_formula_moiety 'C96 H132 Cl4 Si16 Sn4, C7 H8, C7 H8, C7 H8, C7 H8, C3.50 H3.50'
_chemical_formula_sum 'C127.5 H167.5 Cl4 Si16 Sn4'
_chemical_formula_weight 2766.11
_chemical_name_systematic
; 
 ? 
;
_chemical_properties_physical 'Air-sensitive, Moisture-sensitive'
_space_group_IT_number 2
_symmetry_cell_setting triclinic
_symmetry_space_group_name_Hall '-P 1'
_symmetry_space_group_name_H-M 'P -1'
_atom_sites_solution_hydrogens geom
_atom_sites_solution_primary direct
_atom_sites_solution_secondary difmap
_audit_creation_method SHELXL-97
_cell_angle_alpha 75.208(2)
_cell_angle_beta 89.665(2)
_cell_angle_gamma 70.392(2)
_cell_formula_units_Z 2
_cell_length_a 17.0858(12)
_cell_length_b 18.5269(12)
_cell_length_c 24.0591(15)
_cell_measurement_reflns_used 5517
_cell_measurement_temperature 150(2)
_cell_measurement_theta_max 25.396
_cell_measurement_theta_min 2.389
_cell_volume 6909.7(8)
_computing_cell_refinement 'SAINT V.8.27 (Bruker AXS Inc., 2012)'
_computing_data_collection 'APEX2 v.2014.1-1 (Bruker AXS Inc., 2014)'
_computing_data_reduction 'SAINT V.8.27 (Bruker AXS Inc., 2012)'
_computing_molecular_graphics 'SHELXTL 5.1 (Bruker AXS Inc., 1997)'
_computing_publication_material 'SHELXTL 5.1 (Bruker AXS Inc., 1997)'
_computing_structure_refinement 'SHELXL-97 (Sheldrick, 1997)'
_computing_structure_solution 'SHELXS-97 (Sheldrick, 1990)'
_diffrn_ambient_temperature 150(2)
_diffrn_measured_fraction_theta_full 0.991
_diffrn_measured_fraction_theta_max 0.991
_diffrn_measurement_device_type 'Bruker SMART Apex'
_diffrn_measurement_method 'CCD area detector'
_diffrn_radiation_monochromator graphite
_diffrn_radiation_source 'fine-focus sealed tube'
_diffrn_radiation_type MoK\a
_diffrn_radiation_wavelength 0.71073
_diffrn_reflns_av_R_equivalents 0.0465
_diffrn_reflns_av_sigmaI/netI 0.0847
_diffrn_reflns_limit_h_max 17
_diffrn_reflns_limit_h_min -20
_diffrn_reflns_limit_k_max 22
_diffrn_reflns_limit_k_min -22
_diffrn_reflns_limit_l_max 28
_diffrn_reflns_limit_l_min -29
_diffrn_reflns_number 49702
_diffrn_reflns_theta_full 25.42
_diffrn_reflns_theta_max 25.42
_diffrn_reflns_theta_min 1.27
_exptl_absorpt_coefficient_mu 0.975
_exptl_absorpt_correction_T_max 1.0000
_exptl_absorpt_correction_T_min 0.9181
_exptl_absorpt_correction_type numerical
_exptl_absorpt_process_details 'SADABS 2.10 (Bruker AXS Inc., 2005)'
_exptl_crystal_colour red
_exptl_crystal_density_diffrn 1.329
_exptl_crystal_density_method 'not measured'
_exptl_crystal_description rod
_exptl_crystal_F_000 2849
_exptl_crystal_recrystallization_method 'Re-crystallisation from solvent: '
_exptl_crystal_size_max 0.3
_exptl_crystal_size_mid 0.2
_exptl_crystal_size_min 0.1
_refine_diff_density_max 3.157
_refine_diff_density_min -1.053
_refine_diff_density_rms 0.121
_refine_ls_extinction_method none
_refine_ls_goodness_of_fit_ref 1.014
_refine_ls_hydrogen_treatment constr
_refine_ls_matrix_type full
_refine_ls_number_parameters 1342
_refine_ls_number_reflns 25261
_refine_ls_number_restraints 30
_refine_ls_restrained_S_all 1.015
_refine_ls_R_factor_all 0.0919
_refine_ls_R_factor_gt 0.0520
_refine_ls_shift/su_max 0.001
_refine_ls_shift/su_mean 0.000
_refine_ls_structure_factor_coef Fsqd
_refine_ls_weighting_details 'calc w=1/[\s^2^(Fo^2^)+(0.0444P)^2^+15.2544P] where P=(Fo^2^+2Fc^2^)/3'
_refine_ls_weighting_scheme calc
_refine_ls_wR_factor_gt 0.1086
_refine_ls_wR_factor_ref 0.1275
_reflns_number_gt 16878
_reflns_number_total 25261
_reflns_threshold_expression >2sigma(I)
_cod_data_source_file c4dt02372b2.cif
_cod_data_source_block rk3p-1_5
_cod_depositor_comments 'Adding full bibliography for 7032528--7032533.cif.'
_cod_original_sg_symbol_H-M P-1
_cod_original_formula_sum 'C127.50 H167.50 Cl4 Si16 Sn4'
_cod_database_code 7032529

loop_
_symmetry_equiv_pos_as_xyz
'x, y, z'
'-x, -y, -z'

loop_
_atom_site_label
_atom_site_type_symbol
_atom_site_fract_x
_atom_site_fract_y
_atom_site_fract_z
_atom_site_U_iso_or_equiv
_atom_site_adp_type
_atom_site_occupancy
_atom_site_symmetry_multiplicity
_atom_site_calc_flag
_atom_site_refinement_flags
_atom_site_disorder_assembly
_atom_site_disorder_group
Sn1 Sn 0.16016(2) 0.50084(2) 0.227725(17) 0.01850(10) Uani 1 1 d . . .
Sn2 Sn 0.20608(2) 0.33225(2) 0.289553(17) 0.01938(10) Uani 1 1 d . . .
Sn3 Sn 0.03157(2) 0.35577(2) 0.308093(17) 0.01877(10) Uani 1 1 d . . .
Sn4 Sn -0.01683(2) 0.52150(2) 0.240018(17) 0.02043(10) Uani 1 1 d . . .
Cl1 Cl 0.16248(9) 0.50718(9) 0.12631(6) 0.0283(3) Uani 1 1 d . . .
Cl2 Cl 0.26992(9) 0.33873(9) 0.37685(6) 0.0270(3) Uani 1 1 d . . .
Cl3 Cl 0.00891(9) 0.28622(9) 0.24106(7) 0.0291(4) Uani 1 1 d . . .
Cl4 Cl -0.05232(10) 0.58143(9) 0.31920(7) 0.0304(4) Uani 1 1 d . . .
Si1 Si 0.22463(9) 0.61044(9) 0.23418(7) 0.0170(3) Uani 1 1 d . . .
Si2 Si 0.32503(9) 0.21644(9) 0.25996(7) 0.0176(3) Uani 1 1 d . . .
Si3 Si -0.01229(9) 0.28560(9) 0.40718(7) 0.0167(3) Uani 1 1 d . . .
Si4 Si -0.15201(10) 0.59572(10) 0.16534(7) 0.0210(4) Uani 1 1 d . . .
Si10 Si 0.18437(10) 0.63875(10) 0.32344(7) 0.0210(4) Uani 1 1 d . . .
Si11 Si 0.15069(10) 0.72443(10) 0.15945(7) 0.0222(4) Uani 1 1 d . . .
Si12 Si 0.37066(9) 0.58280(9) 0.22770(7) 0.0179(3) Uani 1 1 d . . .
Si20 Si 0.28956(11) 0.24640(10) 0.15900(7) 0.0253(4) Uani 1 1 d . . .
Si21 Si 0.44801(10) 0.24350(10) 0.27407(8) 0.0243(4) Uani 1 1 d . . .
Si22 Si 0.34752(9) 0.08029(9) 0.30699(7) 0.0188(4) Uani 1 1 d . . .
Si30 Si 0.04875(10) 0.14681(10) 0.41874(7) 0.0218(4) Uani 1 1 d . . .
Si31 Si 0.05487(10) 0.32275(10) 0.47612(7) 0.0219(4) Uani 1 1 d . . .
Si32 Si -0.15690(9) 0.31205(9) 0.41823(7) 0.0173(3) Uani 1 1 d . . .
Si40 Si -0.27033(11) 0.59902(11) 0.21857(8) 0.0291(4) Uani 1 1 d . . .
Si41 Si -0.13537(11) 0.50749(10) 0.10576(8) 0.0285(4) Uani 1 1 d . . .
Si42 Si -0.17365(10) 0.72840(10) 0.11043(7) 0.0207(4) Uani 1 1 d . . .
C10C C 0.1737(4) 0.5496(4) 0.3751(3) 0.0293(15) Uani 1 1 d . . .
H10A H 0.1572 0.5619 0.4116 0.044 Uiso 1 1 calc R . .
H10B H 0.2273 0.5056 0.3820 0.044 Uiso 1 1 calc R . .
H10C H 0.1312 0.5342 0.3589 0.044 Uiso 1 1 calc R . .
C10B C 0.2619(4) 0.6715(4) 0.3551(3) 0.0268(14) Uani 1 1 d . . .
H10D H 0.2442 0.6829 0.3917 0.040 Uiso 1 1 calc R . .
H10E H 0.2656 0.7197 0.3282 0.040 Uiso 1 1 calc R . .
H10F H 0.3167 0.6292 0.3619 0.040 Uiso 1 1 calc R . .
C10A C 0.0804(4) 0.7212(4) 0.3119(3) 0.0318(15) Uani 1 1 d . . .
H10G H 0.0645 0.7324 0.3489 0.048 Uiso 1 1 calc R . .
H10H H 0.0382 0.7050 0.2961 0.048 Uiso 1 1 calc R . .
H10I H 0.0842 0.7691 0.2849 0.048 Uiso 1 1 calc R . .
C11C C 0.0375(4) 0.7364(4) 0.1612(3) 0.0310(15) Uani 1 1 d . . .
H11A H 0.0048 0.7833 0.1306 0.046 Uiso 1 1 calc R . .
H11B H 0.0191 0.7432 0.1988 0.046 Uiso 1 1 calc R . .
H11C H 0.0293 0.6890 0.1551 0.046 Uiso 1 1 calc R . .
C11B C 0.1656(4) 0.8144(4) 0.1732(3) 0.0311(15) Uani 1 1 d . . .
H11D H 0.1349 0.8616 0.1422 0.047 Uiso 1 1 calc R . .
H11E H 0.2251 0.8074 0.1744 0.047 Uiso 1 1 calc R . .
H11F H 0.1447 0.8212 0.2102 0.047 Uiso 1 1 calc R . .
C11A C 0.1832(4) 0.7181(4) 0.0861(3) 0.0329(16) Uani 1 1 d . . .
H11G H 0.1502 0.7670 0.0573 0.049 Uiso 1 1 calc R . .
H11H H 0.1739 0.6724 0.0776 0.049 Uiso 1 1 calc R . .
H11I H 0.2425 0.7114 0.0850 0.049 Uiso 1 1 calc R . .
C20C C 0.1731(4) 0.2975(4) 0.1427(3) 0.0404(18) Uani 1 1 d . . .
H20A H 0.1586 0.3097 0.1012 0.061 Uiso 1 1 calc R . .
H20B H 0.1556 0.3469 0.1547 0.061 Uiso 1 1 calc R . .
H20C H 0.1446 0.2623 0.1638 0.061 Uiso 1 1 calc R . .
C20B C 0.3404(4) 0.3158(4) 0.1176(3) 0.0326(16) Uani 1 1 d . . .
H20D H 0.3252 0.3275 0.0762 0.049 Uiso 1 1 calc R . .
H20E H 0.4011 0.2910 0.1254 0.049 Uiso 1 1 calc R . .
H20F H 0.3217 0.3653 0.1294 0.049 Uiso 1 1 calc R . .
C20A C 0.3241(4) 0.1525(4) 0.1351(3) 0.0382(17) Uani 1 1 d . . .
H20G H 0.3093 0.1654 0.0936 0.057 Uiso 1 1 calc R . .
H20H H 0.2964 0.1165 0.1560 0.057 Uiso 1 1 calc R . .
H20I H 0.3847 0.1267 0.1432 0.057 Uiso 1 1 calc R . .
C21C C 0.4230(4) 0.3525(4) 0.2448(3) 0.0331(16) Uani 1 1 d . . .
H21A H 0.4728 0.3659 0.2499 0.050 Uiso 1 1 calc R . .
H21B H 0.3785 0.3808 0.2655 0.050 Uiso 1 1 calc R . .
H21C H 0.4045 0.3683 0.2037 0.050 Uiso 1 1 calc R . .
C21B C 0.4921(4) 0.2143(4) 0.3510(3) 0.0334(16) Uani 1 1 d . . .
H21D H 0.5427 0.2277 0.3525 0.050 Uiso 1 1 calc R . .
H21E H 0.5058 0.1569 0.3673 0.050 Uiso 1 1 calc R . .
H21F H 0.4508 0.2429 0.3734 0.050 Uiso 1 1 calc R . .
C21A C 0.5297(4) 0.1913(4) 0.2309(3) 0.0386(17) Uani 1 1 d . . .
H21G H 0.5811 0.2021 0.2364 0.058 Uiso 1 1 calc R . .
H21H H 0.5095 0.2108 0.1900 0.058 Uiso 1 1 calc R . .
H21I H 0.5410 0.1339 0.2441 0.058 Uiso 1 1 calc R . .
C30C C 0.1594(4) 0.1252(4) 0.4025(3) 0.0335(16) Uani 1 1 d . . .
H30A H 0.1862 0.0680 0.4069 0.050 Uiso 1 1 calc R . .
H30B H 0.1887 0.1416 0.4292 0.050 Uiso 1 1 calc R . .
H30C H 0.1619 0.1545 0.3628 0.050 Uiso 1 1 calc R . .
C30B C -0.0053(4) 0.1105(4) 0.3708(3) 0.0341(16) Uani 1 1 d . . .
H30D H 0.0224 0.0530 0.3772 0.051 Uiso 1 1 calc R . .
H30E H -0.0031 0.1376 0.3304 0.051 Uiso 1 1 calc R . .
H30F H -0.0636 0.1217 0.3794 0.051 Uiso 1 1 calc R . .
C30A C 0.0435(4) 0.0937(4) 0.4956(3) 0.0327(16) Uani 1 1 d . . .
H30G H 0.0686 0.0362 0.5011 0.049 Uiso 1 1 calc R . .
H30H H -0.0149 0.1070 0.5044 0.049 Uiso 1 1 calc R . .
H30I H 0.0740 0.1103 0.5214 0.049 Uiso 1 1 calc R . .
C31C C 0.0611(4) 0.4232(4) 0.4463(3) 0.0367(17) Uani 1 1 d . . .
H31A H 0.0890 0.4368 0.4756 0.055 Uiso 1 1 calc R . .
H31B H 0.0047 0.4624 0.4353 0.055 Uiso 1 1 calc R . .
H31C H 0.0929 0.4237 0.4123 0.055 Uiso 1 1 calc R . .
C31B C -0.0006(4) 0.3217(5) 0.5434(3) 0.0428(18) Uani 1 1 d . . .
H31D H 0.0285 0.3372 0.5708 0.064 Uiso 1 1 calc R . .
H31E H -0.0015 0.2680 0.5607 0.064 Uiso 1 1 calc R . .
H31F H -0.0580 0.3592 0.5339 0.064 Uiso 1 1 calc R . .
C31A C 0.1630(4) 0.2493(4) 0.4985(3) 0.0380(17) Uani 1 1 d . . .
H31G H 0.1903 0.2649 0.5268 0.057 Uiso 1 1 calc R . .
H31H H 0.1951 0.2481 0.4646 0.057 Uiso 1 1 calc R . .
H31I H 0.1603 0.1963 0.5158 0.057 Uiso 1 1 calc R . .
C40C C -0.2489(5) 0.5007(4) 0.2715(3) 0.0450(19) Uani 1 1 d . . .
H40A H -0.2974 0.5015 0.2936 0.067 Uiso 1 1 calc R . .
H40B H -0.2001 0.4892 0.2978 0.067 Uiso 1 1 calc R . .
H40C H -0.2379 0.4594 0.2509 0.067 Uiso 1 1 calc R . .
C40B C -0.2980(4) 0.6756(4) 0.2602(3) 0.0420(18) Uani 1 1 d . . .
H40D H -0.3471 0.6736 0.2809 0.063 Uiso 1 1 calc R . .
H40E H -0.3104 0.7286 0.2335 0.063 Uiso 1 1 calc R . .
H40F H -0.2510 0.6648 0.2879 0.063 Uiso 1 1 calc R . .
C40A C -0.3608(4) 0.6202(4) 0.1661(3) 0.0406(18) Uani 1 1 d . . .
H40G H -0.4106 0.6218 0.1869 0.061 Uiso 1 1 calc R . .
H40H H -0.3484 0.5781 0.1462 0.061 Uiso 1 1 calc R . .
H40I H -0.3708 0.6715 0.1378 0.061 Uiso 1 1 calc R . .
C41B C -0.0211(4) 0.4568(4) 0.1014(3) 0.0404(18) Uani 1 1 d . . .
H41A H -0.0137 0.4204 0.0770 0.061 Uiso 1 1 calc R . .
H41B H 0.0057 0.4267 0.1402 0.061 Uiso 1 1 calc R . .
H41C H 0.0043 0.4968 0.0848 0.061 Uiso 1 1 calc R . .
C41A C -0.1812(4) 0.4299(4) 0.1393(3) 0.0441(19) Uani 1 1 d . . .
H41D H -0.1745 0.3935 0.1149 0.066 Uiso 1 1 calc R . .
H41E H -0.2407 0.4555 0.1428 0.066 Uiso 1 1 calc R . .
H41F H -0.1526 0.4001 0.1776 0.066 Uiso 1 1 calc R . .
C41C C -0.1867(5) 0.5594(4) 0.0310(3) 0.052(2) Uani 1 1 d . . .
H41G H -0.1780 0.5205 0.0085 0.077 Uiso 1 1 calc R . .
H41H H -0.1624 0.5996 0.0126 0.077 Uiso 1 1 calc R . .
H41I H -0.2466 0.5852 0.0328 0.077 Uiso 1 1 calc R . .
C100 C 0.4161(4) 0.5316(3) 0.1709(2) 0.0209(13) Uani 1 1 d . . .
C101 C 0.5023(4) 0.4986(3) 0.1708(3) 0.0270(14) Uani 1 1 d . . .
H10J H 0.5372 0.4997 0.2010 0.032 Uiso 1 1 calc R . .
C102 C 0.5383(5) 0.4645(4) 0.1280(3) 0.0426(19) Uani 1 1 d . . .
H10K H 0.5972 0.4413 0.1294 0.051 Uiso 1 1 calc R . .
C103 C 0.4887(5) 0.4640(4) 0.0831(3) 0.0442(19) Uani 1 1 d . . .
H10L H 0.5133 0.4420 0.0529 0.053 Uiso 1 1 calc R . .
C104 C 0.4034(4) 0.4955(4) 0.0825(3) 0.0384(17) Uani 1 1 d . . .
H10M H 0.3689 0.4938 0.0524 0.046 Uiso 1 1 calc R . .
C105 C 0.3676(4) 0.5294(3) 0.1254(3) 0.0268(14) Uani 1 1 d . . .
H10N H 0.3086 0.5518 0.1239 0.032 Uiso 1 1 calc R . .
C110 C 0.3835(3) 0.6831(3) 0.2042(3) 0.0202(13) Uani 1 1 d . . .
C111 C 0.3895(3) 0.7260(3) 0.2435(3) 0.0248(14) Uani 1 1 d . . .
H11J H 0.3892 0.7030 0.2836 0.030 Uiso 1 1 calc R . .
C112 C 0.3958(4) 0.8005(4) 0.2254(3) 0.0297(15) Uani 1 1 d . . .
H11K H 0.4019 0.8274 0.2530 0.036 Uiso 1 1 calc R . .
C113 C 0.3931(4) 0.8357(4) 0.1676(3) 0.0355(17) Uani 1 1 d . . .
H11L H 0.3948 0.8881 0.1551 0.043 Uiso 1 1 calc R . .
C114 C 0.3881(4) 0.7952(4) 0.1275(3) 0.0323(15) Uani 1 1 d . . .
H11M H 0.3872 0.8193 0.0874 0.039 Uiso 1 1 calc R . .
C115 C 0.3843(3) 0.7189(3) 0.1462(3) 0.0247(14) Uani 1 1 d . . .
H11N H 0.3823 0.6907 0.1186 0.030 Uiso 1 1 calc R . .
C120 C 0.4291(3) 0.5286(3) 0.3006(2) 0.0192(13) Uani 1 1 d . . .
C121 C 0.4978(4) 0.5441(4) 0.3188(3) 0.0267(14) Uani 1 1 d . . .
H12A H 0.5186 0.5795 0.2924 0.032 Uiso 1 1 calc R . .
C122 C 0.5365(4) 0.5096(4) 0.3740(3) 0.0342(16) Uani 1 1 d . . .
H12B H 0.5833 0.5212 0.3850 0.041 Uiso 1 1 calc R . .
C123 C 0.5070(4) 0.4581(4) 0.4133(3) 0.0380(18) Uani 1 1 d . . .
H12C H 0.5322 0.4355 0.4517 0.046 Uiso 1 1 calc R . .
C124 C 0.4401(4) 0.4397(4) 0.3960(3) 0.0329(16) Uani 1 1 d . . .
H12D H 0.4211 0.4023 0.4219 0.039 Uiso 1 1 calc R . .
C125 C 0.4019(4) 0.4757(3) 0.3414(3) 0.0245(14) Uani 1 1 d . . .
H12E H 0.3548 0.4642 0.3307 0.029 Uiso 1 1 calc R . .
C200 C 0.2628(3) 0.0473(3) 0.2838(2) 0.0207(13) Uani 1 1 d . . .
C201 C 0.1867(4) 0.1016(4) 0.2557(3) 0.0268(14) Uani 1 1 d . . .
H20J H 0.1755 0.1569 0.2500 0.032 Uiso 1 1 calc R . .
C202 C 0.1270(4) 0.0763(4) 0.2359(3) 0.0383(17) Uani 1 1 d . . .
H20K H 0.0755 0.1143 0.2169 0.046 Uiso 1 1 calc R . .
C203 C 0.1419(4) -0.0035(4) 0.2437(3) 0.0392(18) Uani 1 1 d . . .
H20L H 0.1013 -0.0209 0.2300 0.047 Uiso 1 1 calc R . .
C204 C 0.2153(4) -0.0570(4) 0.2713(3) 0.0359(17) Uani 1 1 d . . .
H20M H 0.2257 -0.1121 0.2768 0.043 Uiso 1 1 calc R . .
C205 C 0.2758(4) -0.0329(3) 0.2920(3) 0.0283(15) Uani 1 1 d . . .
H20N H 0.3264 -0.0717 0.3117 0.034 Uiso 1 1 calc R . .
C210 C 0.3647(3) 0.0580(3) 0.3874(2) 0.0199(13) Uani 1 1 d . . .
C211 C 0.3591(3) 0.1170(3) 0.4155(2) 0.0210(13) Uani 1 1 d . . .
H21J H 0.3445 0.1708 0.3933 0.025 Uiso 1 1 calc R . .
C212 C 0.3744(4) 0.0988(4) 0.4743(3) 0.0278(14) Uani 1 1 d . . .
H21K H 0.3704 0.1400 0.4922 0.033 Uiso 1 1 calc R . .
C213 C 0.3953(4) 0.0221(4) 0.5073(3) 0.0340(16) Uani 1 1 d . . .
H21L H 0.4067 0.0097 0.5479 0.041 Uiso 1 1 calc R . .
C214 C 0.3997(4) -0.0375(4) 0.4814(3) 0.0351(16) Uani 1 1 d . . .
H21M H 0.4125 -0.0907 0.5043 0.042 Uiso 1 1 calc R . .
C215 C 0.3856(4) -0.0199(4) 0.4222(3) 0.0292(15) Uani 1 1 d . . .
H21N H 0.3902 -0.0616 0.4048 0.035 Uiso 1 1 calc R . .
C220 C 0.4487(3) 0.0178(3) 0.2841(2) 0.0208(13) Uani 1 1 d . . .
C221 C 0.4512(4) -0.0162(4) 0.2385(3) 0.0318(16) Uani 1 1 d . . .
H22A H 0.4006 -0.0092 0.2182 0.038 Uiso 1 1 calc R . .
C222 C 0.5263(4) -0.0601(4) 0.2223(3) 0.045(2) Uani 1 1 d . . .
H22B H 0.5265 -0.0835 0.1915 0.054 Uiso 1 1 calc R . .
C223 C 0.6004(4) -0.0703(4) 0.2503(3) 0.046(2) Uani 1 1 d . . .
H22C H 0.6517 -0.1003 0.2388 0.055 Uiso 1 1 calc R . .
C224 C 0.5997(4) -0.0369(4) 0.2949(3) 0.0422(19) Uani 1 1 d . . .
H22D H 0.6508 -0.0429 0.3142 0.051 Uiso 1 1 calc R . .
C225 C 0.5248(4) 0.0058(4) 0.3119(3) 0.0342(16) Uani 1 1 d . . .
H22E H 0.5255 0.0276 0.3436 0.041 Uiso 1 1 calc R . .
C300 C -0.2046(3) 0.4074(3) 0.4404(2) 0.0211(13) Uani 1 1 d . . .
C301 C -0.1779(4) 0.4716(3) 0.4205(3) 0.0294(15) Uani 1 1 d . . .
H30J H -0.1336 0.4673 0.3961 0.035 Uiso 1 1 calc R . .
C302 C -0.2150(4) 0.5421(4) 0.4357(3) 0.0388(17) Uani 1 1 d . . .
H30K H -0.1963 0.5858 0.4216 0.047 Uiso 1 1 calc R . .
C303 C -0.2791(4) 0.5486(4) 0.4714(3) 0.0413(18) Uani 1 1 d . . .
H30L H -0.3044 0.5967 0.4819 0.050 Uiso 1 1 calc R . .
C304 C -0.3066(4) 0.4860(4) 0.4917(3) 0.0324(16) Uani 1 1 d . . .
H30M H -0.3509 0.4908 0.5161 0.039 Uiso 1 1 calc R . .
C305 C -0.2696(3) 0.4155(4) 0.4765(2) 0.0243(14) Uani 1 1 d . . .
H30N H -0.2887 0.3722 0.4909 0.029 Uiso 1 1 calc R . .
C310 C -0.2194(3) 0.3148(3) 0.3532(2) 0.0215(13) Uani 1 1 d . . .
C311 C -0.1843(4) 0.2900(3) 0.3057(3) 0.0232(13) Uani 1 1 d . . .
H31J H -0.1255 0.2716 0.3044 0.028 Uiso 1 1 calc R . .
C312 C -0.2364(4) 0.2926(4) 0.2601(3) 0.0325(16) Uani 1 1 d . . .
H31K H -0.2124 0.2757 0.2279 0.039 Uiso 1 1 calc R . .
C313 C -0.3215(4) 0.3191(4) 0.2609(3) 0.0377(17) Uani 1 1 d . . .
H31L H -0.3561 0.3208 0.2295 0.045 Uiso 1 1 calc R . .
C314 C -0.3564(4) 0.3433(4) 0.3078(3) 0.0364(17) Uani 1 1 d . . .
H31M H -0.4153 0.3623 0.3086 0.044 Uiso 1 1 calc R . .
C315 C -0.3063(4) 0.3402(3) 0.3535(3) 0.0272(14) Uani 1 1 d . . .
H31N H -0.3312 0.3556 0.3860 0.033 Uiso 1 1 calc R . .
C320 C -0.1679(3) 0.2287(3) 0.4777(2) 0.0191(13) Uani 1 1 d . . .
C321 C -0.1507(3) 0.2211(3) 0.5362(3) 0.0246(14) Uani 1 1 d . . .
H32A H -0.1327 0.2596 0.5464 0.029 Uiso 1 1 calc R . .
C322 C -0.1590(4) 0.1593(4) 0.5796(3) 0.0312(15) Uani 1 1 d . . .
H32B H -0.1471 0.1564 0.6188 0.037 Uiso 1 1 calc R . .
C323 C -0.1841(4) 0.1025(4) 0.5666(3) 0.0346(16) Uani 1 1 d . . .
H32C H -0.1892 0.0599 0.5964 0.042 Uiso 1 1 calc R . .
C324 C -0.2023(4) 0.1079(4) 0.5092(3) 0.0318(16) Uani 1 1 d . . .
H32D H -0.2207 0.0692 0.4997 0.038 Uiso 1 1 calc R . .
C325 C -0.1937(3) 0.1695(3) 0.4655(3) 0.0242(14) Uani 1 1 d . . .
H32E H -0.2056 0.1717 0.4265 0.029 Uiso 1 1 calc R . .
C400 C -0.1069(3) 0.7311(3) 0.0477(3) 0.0220(13) Uani 1 1 d . . .
C401 C -0.1346(4) 0.7919(4) -0.0035(3) 0.0290(15) Uani 1 1 d . . .
H40J H -0.1864 0.8335 -0.0057 0.035 Uiso 1 1 calc R . .
C402 C -0.0888(4) 0.7932(4) -0.0511(3) 0.0383(17) Uani 1 1 d . . .
H40K H -0.1094 0.8347 -0.0857 0.046 Uiso 1 1 calc R . .
C403 C -0.0125(4) 0.7333(4) -0.0479(3) 0.0389(18) Uani 1 1 d . . .
H40L H 0.0190 0.7333 -0.0806 0.047 Uiso 1 1 calc R . .
C404 C 0.0178(4) 0.6737(4) 0.0024(3) 0.0356(17) Uani 1 1 d . . .
H40M H 0.0711 0.6339 0.0050 0.043 Uiso 1 1 calc R . .
C405 C -0.0295(4) 0.6718(4) 0.0494(3) 0.0308(15) Uani 1 1 d . . .
H40N H -0.0090 0.6293 0.0835 0.037 Uiso 1 1 calc R . .
C410 C -0.1658(3) 0.7959(4) 0.1549(3) 0.0236(14) Uani 1 1 d . . .
C411 C -0.1768(4) 0.8753(4) 0.1278(3) 0.0314(15) Uani 1 1 d . . .
H41J H -0.1828 0.8927 0.0868 0.038 Uiso 1 1 calc R . .
C412 C -0.1791(4) 0.9288(4) 0.1585(3) 0.0411(18) Uani 1 1 d . . .
H41K H -0.1866 0.9825 0.1389 0.049 Uiso 1 1 calc R . .
C413 C -0.1704(4) 0.9043(5) 0.2182(3) 0.0440(19) Uani 1 1 d . . .
H41L H -0.1723 0.9412 0.2397 0.053 Uiso 1 1 calc R . .
C414 C -0.1591(4) 0.8269(4) 0.2460(3) 0.0374(17) Uani 1 1 d . . .
H41M H -0.1530 0.8102 0.2869 0.045 Uiso 1 1 calc R . .
C415 C -0.1562(3) 0.7729(4) 0.2154(3) 0.0252(14) Uani 1 1 d . . .
H41N H -0.1477 0.7192 0.2355 0.030 Uiso 1 1 calc R . .
C420 C -0.2858(3) 0.7710(3) 0.0790(3) 0.0225(13) Uani 1 1 d . . .
C421 C -0.3110(4) 0.7548(4) 0.0302(3) 0.0306(15) Uani 1 1 d . . .
H42A H -0.2705 0.7226 0.0112 0.037 Uiso 1 1 calc R . .
C422 C -0.3939(4) 0.7844(4) 0.0087(3) 0.0405(18) Uani 1 1 d . . .
H42B H -0.4096 0.7725 -0.0247 0.049 Uiso 1 1 calc R . .
C423 C -0.4538(4) 0.8312(5) 0.0356(3) 0.0462(19) Uani 1 1 d . . .
H42C H -0.5107 0.8507 0.0212 0.055 Uiso 1 1 calc R . .
C424 C -0.4309(4) 0.8497(4) 0.0835(3) 0.0429(19) Uani 1 1 d . . .
H42D H -0.4715 0.8830 0.1018 0.051 Uiso 1 1 calc R . .
C425 C -0.3476(4) 0.8190(4) 0.1049(3) 0.0314(15) Uani 1 1 d . . .
H42E H -0.3323 0.8312 0.1384 0.038 Uiso 1 1 calc R . .
C500 C 0.5521(5) 0.7613(4) 0.4246(4) 0.049(2) Uani 1 1 d . . .
C501 C 0.4933(5) 0.7658(5) 0.3832(4) 0.055(2) Uani 1 1 d . . .
H50A H 0.5059 0.7730 0.3441 0.066 Uiso 1 1 calc R . .
C502 C 0.4183(5) 0.7602(5) 0.3973(4) 0.060(2) Uani 1 1 d . . .
H50B H 0.3796 0.7628 0.3680 0.072 Uiso 1 1 calc R . .
C503 C 0.3971(5) 0.7508(4) 0.4540(4) 0.052(2) Uani 1 1 d . . .
H50C H 0.3440 0.7482 0.4638 0.062 Uiso 1 1 calc R . .
C504 C 0.4546(5) 0.7454(4) 0.4949(3) 0.051(2) Uani 1 1 d . . .
H50D H 0.4424 0.7377 0.5341 0.061 Uiso 1 1 calc R . .
C505 C 0.5318(5) 0.7511(4) 0.4796(4) 0.0469(19) Uani 1 1 d . . .
H50E H 0.5711 0.7478 0.5088 0.056 Uiso 1 1 calc R . .
C506 C 0.6335(5) 0.7689(5) 0.4071(4) 0.072(3) Uani 1 1 d . . .
H50F H 0.6678 0.7643 0.4412 0.108 Uiso 1 1 calc R . .
H50G H 0.6235 0.8208 0.3795 0.108 Uiso 1 1 calc R . .
H50H H 0.6627 0.7266 0.3890 0.108 Uiso 1 1 calc R . .
C510 C -0.1272(5) -0.0123(6) 0.3313(4) 0.065(3) Uani 1 1 d . . .
C511 C -0.1724(5) 0.0675(6) 0.3157(4) 0.066(3) Uani 1 1 d . . .
H51A H -0.1515 0.1029 0.2893 0.080 Uiso 1 1 calc R . .
C512 C -0.2491(5) 0.0981(5) 0.3380(4) 0.060(2) Uani 1 1 d . . .
H51B H -0.2802 0.1535 0.3260 0.072 Uiso 1 1 calc R . .
C513 C -0.2783(5) 0.0493(5) 0.3761(4) 0.056(2) Uani 1 1 d . . .
H51C H -0.3288 0.0703 0.3926 0.068 Uiso 1 1 calc R . .
C514 C -0.2349(6) -0.0324(5) 0.3918(4) 0.064(2) Uani 1 1 d . . .
H51D H -0.2566 -0.0673 0.4180 0.077 Uiso 1 1 calc R . .
C515 C -0.1606(5) -0.0627(5) 0.3692(4) 0.059(2) Uani 1 1 d . . .
H51E H -0.1316 -0.1185 0.3796 0.071 Uiso 1 1 calc R . .
C516 C -0.0454(5) -0.0445(7) 0.3088(5) 0.101(4) Uani 1 1 d . . .
H51F H -0.0320 -0.0008 0.2829 0.152 Uiso 1 1 calc R . .
H51G H -0.0480 -0.0823 0.2875 0.152 Uiso 1 1 calc R . .
H51H H -0.0021 -0.0717 0.3411 0.152 Uiso 1 1 calc R . .
C520 C 0.3343(5) -0.0424(6) -0.0332(4) 0.066(3) Uani 1 1 d . . .
C521 C 0.3458(6) 0.0000(5) 0.0041(5) 0.076(3) Uani 1 1 d . . .
H52A H 0.3880 0.0234 -0.0020 0.091 Uiso 1 1 calc R . .
C522 C 0.2991(7) 0.0088(5) 0.0484(5) 0.075(3) Uani 1 1 d . . .
H52B H 0.3099 0.0368 0.0738 0.090 Uiso 1 1 calc R . .
C523 C 0.2373(6) -0.0211(5) 0.0579(4) 0.066(3) Uani 1 1 d . . .
H52C H 0.2037 -0.0130 0.0889 0.079 Uiso 1 1 calc R . .
C524 C 0.2231(5) -0.0637(5) 0.0220(4) 0.053(2) Uani 1 1 d . . .
H52D H 0.1797 -0.0854 0.0287 0.064 Uiso 1 1 calc R . .
C525 C 0.2708(5) -0.0751(5) -0.0229(4) 0.059(2) Uani 1 1 d . . .
H52E H 0.2610 -0.1050 -0.0470 0.071 Uiso 1 1 calc R . .
C526 C 0.3874(8) -0.0477(8) -0.0821(5) 0.144(5) Uani 1 1 d . . .
H52F H 0.4273 -0.0206 -0.0800 0.216 Uiso 1 1 calc R . .
H52G H 0.3523 -0.0222 -0.1186 0.216 Uiso 1 1 calc R . .
H52H H 0.4178 -0.1037 -0.0799 0.216 Uiso 1 1 calc R . .
C531 C 0.3074(8) 0.6946(8) -0.0350(6) 0.118(4) Uiso 1 1 d D . .
H53X H 0.3290 0.6367 -0.0312 0.141 Uiso 0.90 1 calc PR A 1
H53Y H 0.2948 0.7008 0.0041 0.141 Uiso 0.90 1 calc PR A 1
C530 C 0.3721(9) 0.7206(9) -0.0488(6) 0.070(4) Uiso 0.60 1 d PD B 1
C532 C 0.2341(11) 0.7234(11) -0.0666(7) 0.093(6) Uiso 0.60 1 d PD B 1
H532 H 0.1907 0.7052 -0.0510 0.112 Uiso 0.60 1 calc PR B 1
C533 C 0.2171(13) 0.7775(11) -0.1199(8) 0.109(7) Uiso 0.60 1 d PD B 1
H533 H 0.1644 0.7978 -0.1416 0.131 Uiso 0.60 1 calc PR B 1
C534 C 0.2824(11) 0.7987(12) -0.1383(8) 0.097(7) Uiso 0.60 1 d PD B 1
H534 H 0.2785 0.8328 -0.1759 0.117 Uiso 0.60 1 calc PR B 1
C535 C 0.3561(11) 0.7711(10) -0.1025(7) 0.087(5) Uiso 0.60 1 d PD B 1
H535 H 0.3996 0.7897 -0.1173 0.105 Uiso 0.60 1 calc PR B 1
C536 C 0.4433(11) 0.6966(11) -0.0125(8) 0.099(6) Uiso 0.60 1 d P B 1
H53A H 0.4815 0.7229 -0.0310 0.149 Uiso 0.60 1 calc PR B 1
H53B H 0.4704 0.6388 -0.0043 0.149 Uiso 0.60 1 calc PR B 1
H53C H 0.4287 0.7109 0.0236 0.149 Uiso 0.60 1 calc PR B 1
C540 C 0.2830(9) 0.7470(10) -0.0853(7) 0.184(18) Uiso 0.40 1 d PGD B 2
C541 C 0.1986(10) 0.7577(6) -0.0828(7) 0.100(10) Uiso 0.40 1 d PGD B 2
H541 H 0.1807 0.7252 -0.0519 0.120 Uiso 0.40 1 calc PR B 2
C542 C 0.1406(8) 0.8159(9) -0.1255(6) 0.125(12) Uiso 0.40 1 d PGD B 2
H542 H 0.0830 0.8232 -0.1238 0.151 Uiso 0.40 1 calc PR B 2
C543 C 0.1669(9) 0.8634(9) -0.1708(5) 0.115(10) Uiso 0.40 1 d PGD B 2
H543 H 0.1273 0.9032 -0.2000 0.137 Uiso 0.40 1 calc PR B 2
C544 C 0.2512(10) 0.8527(10) -0.1732(6) 0.107(10) Uiso 0.40 1 d PGD B 2
H544 H 0.2692 0.8852 -0.2041 0.128 Uiso 0.40 1 calc PR B 2
C545 C 0.3093(8) 0.7945(12) -0.1305(7) 0.084(9) Uiso 0.40 1 d PGD B 2
H545 H 0.3669 0.7872 -0.1322 0.101 Uiso 0.40 1 calc PR B 2
C600 C -0.0131(4) 0.9518(5) 0.0520(3) 0.064(2) Uani 1 1 d G . .
H600 H -0.0285 0.9219 0.0890 0.12(4) Uiso 1 1 d G . .
C601 C -0.0044(3) 0.9303(4) 0.0019(3) 0.064(3) Uani 1 1 d G . .
H60D H -0.0113 0.8813 0.0024 0.077 Uiso 1 1 calc R . .
C602 C 0.0133(5) 0.9720(6) -0.0495(4) 0.060(2) Uani 1 1 d . . .
C603 C 0.0284(12) 0.9442(11) -0.0996(9) 0.083(6) Uani 0.50 1 d P . .
H60F H 0.0373 0.9853 -0.1311 0.124 Uiso 0.50 1 calc PR . .
H60G H -0.0198 0.9320 -0.1108 0.124 Uiso 0.50 1 calc PR . .
H60H H 0.0781 0.8960 -0.0915 0.124 Uiso 0.50 1 calc PR . .

loop_
_atom_site_aniso_label
_atom_site_aniso_U_11
_atom_site_aniso_U_22
_atom_site_aniso_U_33
_atom_site_aniso_U_23
_atom_site_aniso_U_13
_atom_site_aniso_U_12
Sn1 0.0172(2) 0.0164(2) 0.0229(2) -0.00515(18) 0.00171(17) -0.00704(17)
Sn2 0.0161(2) 0.0165(2) 0.0250(2) -0.00575(18) 0.00321(17) -0.00477(16)
Sn3 0.0159(2) 0.0180(2) 0.0224(2) -0.00434(18) 0.00459(17) -0.00668(17)
Sn4 0.0185(2) 0.0178(2) 0.0225(2) -0.00193(18) -0.00084(17) -0.00578(17)
Cl1 0.0308(8) 0.0328(9) 0.0248(8) -0.0119(7) 0.0007(7) -0.0124(7)
Cl2 0.0300(8) 0.0264(8) 0.0271(8) -0.0112(7) 0.0022(7) -0.0100(7)
Cl3 0.0295(8) 0.0330(9) 0.0284(9) -0.0151(7) 0.0047(7) -0.0105(7)
Cl4 0.0328(9) 0.0315(9) 0.0254(9) -0.0090(7) 0.0002(7) -0.0081(7)
Si1 0.0138(8) 0.0167(8) 0.0209(9) -0.0061(7) 0.0021(7) -0.0049(6)
Si2 0.0182(8) 0.0160(8) 0.0206(9) -0.0073(7) 0.0042(7) -0.0065(7)
Si3 0.0145(8) 0.0161(8) 0.0195(9) -0.0047(7) 0.0029(7) -0.0056(6)
Si4 0.0206(8) 0.0191(9) 0.0224(9) -0.0036(7) -0.0016(7) -0.0069(7)
Si10 0.0215(9) 0.0207(9) 0.0226(9) -0.0098(7) 0.0052(7) -0.0067(7)
Si11 0.0185(8) 0.0197(9) 0.0273(10) -0.0040(8) -0.0010(7) -0.0067(7)
Si12 0.0158(8) 0.0159(8) 0.0234(9) -0.0071(7) 0.0033(7) -0.0061(7)
Si20 0.0301(10) 0.0245(9) 0.0229(9) -0.0085(8) 0.0022(8) -0.0097(8)
Si21 0.0178(8) 0.0241(9) 0.0307(10) -0.0054(8) 0.0027(7) -0.0082(7)
Si22 0.0178(8) 0.0159(8) 0.0245(9) -0.0087(7) 0.0040(7) -0.0059(7)
Si30 0.0172(8) 0.0181(9) 0.0299(10) -0.0065(8) 0.0039(7) -0.0057(7)
Si31 0.0196(8) 0.0248(9) 0.0227(9) -0.0065(8) 0.0022(7) -0.0094(7)
Si32 0.0128(8) 0.0167(8) 0.0221(9) -0.0055(7) 0.0032(7) -0.0047(6)
Si40 0.0243(9) 0.0276(10) 0.0346(11) -0.0043(9) 0.0037(8) -0.0109(8)
Si41 0.0298(10) 0.0236(9) 0.0321(11) -0.0104(8) -0.0051(8) -0.0068(8)
Si42 0.0189(8) 0.0191(9) 0.0219(9) -0.0034(7) -0.0012(7) -0.0052(7)
C10C 0.036(4) 0.031(4) 0.030(4) -0.015(3) 0.015(3) -0.019(3)
C10B 0.035(4) 0.027(4) 0.026(4) -0.015(3) 0.012(3) -0.015(3)
C10A 0.031(4) 0.030(4) 0.033(4) -0.012(3) 0.009(3) -0.005(3)
C11C 0.023(3) 0.034(4) 0.034(4) -0.005(3) -0.002(3) -0.010(3)
C11B 0.027(3) 0.025(4) 0.040(4) -0.007(3) 0.005(3) -0.011(3)
C11A 0.033(4) 0.034(4) 0.028(4) -0.004(3) -0.001(3) -0.010(3)
C20C 0.044(4) 0.042(4) 0.033(4) 0.007(3) -0.012(3) -0.024(4)
C20B 0.034(4) 0.039(4) 0.023(4) -0.007(3) 0.003(3) -0.013(3)
C20A 0.054(5) 0.036(4) 0.029(4) -0.016(3) 0.007(3) -0.017(4)
C21C 0.032(4) 0.029(4) 0.043(4) -0.008(3) -0.003(3) -0.019(3)
C21B 0.033(4) 0.040(4) 0.028(4) -0.003(3) -0.003(3) -0.018(3)
C21A 0.024(4) 0.040(4) 0.044(4) -0.007(4) 0.008(3) -0.006(3)
C30C 0.025(3) 0.026(4) 0.049(4) -0.018(3) 0.013(3) -0.004(3)
C30B 0.034(4) 0.027(4) 0.046(4) -0.018(3) -0.002(3) -0.011(3)
C30A 0.029(4) 0.022(3) 0.042(4) -0.004(3) 0.005(3) -0.006(3)
C31C 0.045(4) 0.033(4) 0.036(4) -0.010(3) -0.005(3) -0.019(3)
C31B 0.044(4) 0.062(5) 0.031(4) -0.020(4) 0.009(3) -0.023(4)
C31A 0.026(4) 0.043(4) 0.041(4) -0.009(4) -0.008(3) -0.009(3)
C40C 0.049(5) 0.038(4) 0.043(5) 0.002(4) 0.004(4) -0.018(4)
C40B 0.032(4) 0.047(5) 0.052(5) -0.021(4) 0.025(4) -0.015(3)
C40A 0.028(4) 0.039(4) 0.050(5) -0.004(4) 0.002(3) -0.012(3)
C41B 0.037(4) 0.031(4) 0.059(5) -0.023(4) 0.007(4) -0.010(3)
C41A 0.038(4) 0.028(4) 0.073(6) -0.015(4) 0.002(4) -0.018(3)
C41C 0.068(5) 0.046(5) 0.036(4) -0.018(4) -0.010(4) -0.009(4)
C100 0.026(3) 0.018(3) 0.019(3) 0.001(3) 0.003(3) -0.011(3)
C101 0.025(3) 0.024(3) 0.035(4) -0.007(3) 0.010(3) -0.014(3)
C102 0.041(4) 0.033(4) 0.051(5) -0.011(4) 0.026(4) -0.011(3)
C103 0.058(5) 0.036(4) 0.038(4) -0.019(4) 0.022(4) -0.008(4)
C104 0.053(5) 0.037(4) 0.030(4) -0.015(3) 0.001(3) -0.016(4)
C105 0.028(3) 0.023(3) 0.027(4) -0.005(3) 0.005(3) -0.007(3)
C110 0.012(3) 0.022(3) 0.030(4) -0.011(3) 0.003(3) -0.007(2)
C111 0.018(3) 0.023(3) 0.032(4) -0.010(3) 0.005(3) -0.004(3)
C112 0.030(4) 0.028(4) 0.036(4) -0.011(3) 0.001(3) -0.015(3)
C113 0.030(4) 0.024(4) 0.055(5) -0.006(4) 0.000(3) -0.015(3)
C114 0.032(4) 0.028(4) 0.037(4) 0.001(3) 0.005(3) -0.018(3)
C115 0.024(3) 0.023(3) 0.031(4) -0.012(3) 0.005(3) -0.009(3)
C120 0.016(3) 0.014(3) 0.025(3) -0.007(3) 0.005(3) -0.001(2)
C121 0.024(3) 0.023(3) 0.032(4) -0.008(3) 0.002(3) -0.006(3)
C122 0.023(3) 0.041(4) 0.037(4) -0.014(4) -0.005(3) -0.007(3)
C123 0.027(4) 0.040(4) 0.030(4) -0.012(3) -0.005(3) 0.012(3)
C124 0.035(4) 0.023(4) 0.029(4) -0.003(3) 0.008(3) 0.002(3)
C125 0.020(3) 0.023(3) 0.029(4) -0.009(3) 0.009(3) -0.004(3)
C200 0.019(3) 0.022(3) 0.025(3) -0.012(3) 0.010(3) -0.009(3)
C201 0.026(3) 0.022(3) 0.032(4) -0.009(3) 0.002(3) -0.007(3)
C202 0.025(4) 0.041(4) 0.047(5) -0.016(4) -0.005(3) -0.006(3)
C203 0.027(4) 0.049(5) 0.056(5) -0.028(4) 0.006(3) -0.020(3)
C204 0.039(4) 0.028(4) 0.054(5) -0.022(4) 0.016(4) -0.022(3)
C205 0.028(3) 0.018(3) 0.040(4) -0.011(3) 0.005(3) -0.008(3)
C210 0.016(3) 0.015(3) 0.027(3) -0.005(3) 0.005(3) -0.005(2)
C211 0.018(3) 0.017(3) 0.026(3) -0.005(3) 0.004(3) -0.005(2)
C212 0.029(3) 0.031(4) 0.027(4) -0.012(3) 0.002(3) -0.011(3)
C213 0.034(4) 0.046(5) 0.019(3) -0.005(3) -0.002(3) -0.014(3)
C214 0.038(4) 0.023(4) 0.033(4) 0.007(3) -0.001(3) -0.008(3)
C215 0.034(4) 0.024(4) 0.029(4) -0.010(3) 0.003(3) -0.009(3)
C220 0.022(3) 0.016(3) 0.023(3) -0.004(3) 0.005(3) -0.005(2)
C221 0.024(3) 0.039(4) 0.035(4) -0.017(3) 0.003(3) -0.009(3)
C222 0.041(4) 0.052(5) 0.046(5) -0.033(4) 0.014(4) -0.005(4)
C223 0.023(4) 0.042(5) 0.068(6) -0.023(4) 0.009(4) 0.002(3)
C224 0.022(4) 0.042(4) 0.064(5) -0.030(4) -0.002(3) -0.002(3)
C225 0.024(3) 0.035(4) 0.045(4) -0.019(3) 0.000(3) -0.007(3)
C300 0.014(3) 0.020(3) 0.026(3) -0.008(3) -0.003(3) -0.001(2)
C301 0.027(3) 0.022(3) 0.034(4) -0.005(3) 0.001(3) -0.005(3)
C302 0.053(5) 0.023(4) 0.042(4) -0.014(3) 0.002(4) -0.012(3)
C303 0.051(5) 0.025(4) 0.043(4) -0.017(3) -0.002(4) 0.001(3)
C304 0.028(4) 0.035(4) 0.029(4) -0.015(3) 0.003(3) 0.001(3)
C305 0.023(3) 0.022(3) 0.023(3) -0.003(3) 0.000(3) -0.003(3)
C310 0.021(3) 0.019(3) 0.023(3) -0.001(3) 0.000(3) -0.009(3)
C311 0.021(3) 0.021(3) 0.029(4) -0.007(3) 0.002(3) -0.009(3)
C312 0.042(4) 0.030(4) 0.029(4) -0.008(3) 0.000(3) -0.017(3)
C313 0.045(4) 0.030(4) 0.038(4) -0.003(3) -0.017(3) -0.018(3)
C314 0.026(4) 0.033(4) 0.048(5) -0.006(4) -0.013(3) -0.011(3)
C315 0.026(3) 0.025(3) 0.035(4) -0.008(3) 0.004(3) -0.014(3)
C320 0.010(3) 0.017(3) 0.026(3) -0.006(3) 0.006(2) 0.000(2)
C321 0.015(3) 0.020(3) 0.036(4) -0.006(3) 0.004(3) -0.004(3)
C322 0.031(4) 0.027(4) 0.027(4) -0.007(3) 0.007(3) 0.000(3)
C323 0.042(4) 0.020(4) 0.036(4) 0.001(3) 0.015(3) -0.011(3)
C324 0.031(4) 0.023(4) 0.044(4) -0.006(3) 0.011(3) -0.013(3)
C325 0.020(3) 0.022(3) 0.032(4) -0.011(3) 0.012(3) -0.007(3)
C400 0.021(3) 0.027(3) 0.027(3) -0.011(3) 0.002(3) -0.016(3)
C401 0.033(4) 0.030(4) 0.028(4) -0.009(3) 0.001(3) -0.015(3)
C402 0.044(4) 0.052(5) 0.022(4) -0.003(3) 0.002(3) -0.026(4)
C403 0.043(4) 0.060(5) 0.035(4) -0.025(4) 0.019(4) -0.036(4)
C404 0.030(4) 0.043(4) 0.040(4) -0.023(4) 0.005(3) -0.011(3)
C405 0.032(4) 0.028(4) 0.033(4) -0.010(3) 0.000(3) -0.011(3)
C410 0.010(3) 0.025(3) 0.030(4) -0.006(3) 0.001(3) -0.001(2)
C411 0.037(4) 0.026(4) 0.030(4) -0.006(3) -0.003(3) -0.010(3)
C412 0.050(5) 0.025(4) 0.049(5) -0.011(4) -0.002(4) -0.012(3)
C413 0.040(4) 0.046(5) 0.056(5) -0.035(4) 0.003(4) -0.012(4)
C414 0.033(4) 0.047(5) 0.033(4) -0.018(4) 0.001(3) -0.009(3)
C415 0.014(3) 0.025(3) 0.032(4) -0.006(3) 0.001(3) -0.002(3)
C420 0.019(3) 0.021(3) 0.024(3) -0.001(3) 0.003(3) -0.007(3)
C421 0.023(3) 0.036(4) 0.030(4) -0.011(3) 0.005(3) -0.004(3)
C422 0.024(4) 0.066(5) 0.034(4) -0.016(4) 0.002(3) -0.016(4)
C423 0.024(4) 0.060(5) 0.048(5) -0.007(4) 0.001(3) -0.010(4)
C424 0.025(4) 0.059(5) 0.043(5) -0.022(4) 0.011(3) -0.007(3)
C425 0.024(3) 0.041(4) 0.030(4) -0.011(3) 0.005(3) -0.011(3)
C500 0.041(4) 0.025(4) 0.076(6) -0.013(4) -0.002(4) -0.007(3)
C501 0.052(5) 0.064(6) 0.056(5) -0.029(5) 0.001(4) -0.018(4)
C502 0.054(5) 0.063(6) 0.071(7) -0.030(5) -0.009(5) -0.020(5)
C503 0.045(5) 0.035(4) 0.068(6) -0.009(4) -0.005(4) -0.009(4)
C504 0.070(6) 0.029(4) 0.044(5) 0.001(4) -0.007(4) -0.014(4)
C505 0.053(5) 0.035(4) 0.050(5) -0.008(4) -0.017(4) -0.014(4)
C506 0.058(6) 0.050(6) 0.102(8) -0.005(5) -0.003(5) -0.021(5)
C510 0.048(5) 0.090(8) 0.079(7) -0.052(6) -0.001(5) -0.029(5)
C511 0.053(6) 0.063(6) 0.102(8) -0.046(6) 0.007(5) -0.026(5)
C512 0.059(6) 0.053(5) 0.071(6) -0.015(5) -0.006(5) -0.025(5)
C513 0.047(5) 0.058(6) 0.059(6) -0.012(5) 0.002(4) -0.014(4)
C514 0.070(6) 0.053(6) 0.055(6) -0.006(5) 0.000(5) -0.009(5)
C515 0.054(5) 0.055(6) 0.057(6) -0.022(5) -0.016(5) 0.001(5)
C516 0.048(6) 0.138(10) 0.151(11) -0.101(9) 0.016(6) -0.029(6)
C520 0.044(5) 0.065(6) 0.045(5) 0.021(5) 0.007(4) 0.010(5)
C521 0.067(7) 0.042(6) 0.094(9) 0.028(6) -0.025(6) -0.021(5)
C522 0.090(8) 0.030(5) 0.088(8) -0.001(5) -0.039(6) -0.010(5)
C523 0.055(6) 0.043(5) 0.071(7) -0.002(5) -0.010(5) 0.011(4)
C524 0.043(5) 0.043(5) 0.061(6) 0.005(4) -0.009(4) -0.012(4)
C525 0.055(5) 0.048(5) 0.052(6) 0.001(4) -0.018(5) 0.002(4)
C526 0.126(12) 0.156(14) 0.095(10) 0.021(9) -0.005(9) -0.019(10)
C600 0.046(5) 0.073(7) 0.061(6) 0.007(5) -0.020(5) -0.023(5)
C601 0.046(5) 0.045(5) 0.099(8) -0.007(6) -0.016(5) -0.022(4)
C602 0.045(5) 0.069(6) 0.062(6) -0.013(5) -0.005(4) -0.017(5)
C603 0.075(14) 0.072(14) 0.102(17) -0.021(13) -0.014(12) -0.027(11)

loop_
_atom_type_symbol
_atom_type_description
_atom_type_scat_dispersion_real
_atom_type_scat_dispersion_imag
_atom_type_scat_source
C C 0.0033 0.0016 'International Tables Vol C Tables 4.2.6.8 and 6.1.1.4'
H H 0.0000 0.0000 'International Tables Vol C Tables 4.2.6.8 and 6.1.1.4'
Si Si 0.0817 0.0704 'International Tables Vol C Tables 4.2.6.8 and 6.1.1.4'
Cl Cl 0.1484 0.1585 'International Tables Vol C Tables 4.2.6.8 and 6.1.1.4'
Sn Sn -0.6537 1.4246 'International Tables Vol C Tables 4.2.6.8 and 6.1.1.4'

loop_
_geom_angle_atom_site_label_1
_geom_angle_atom_site_label_2
_geom_angle_atom_site_label_3
_geom_angle
_geom_angle_site_symmetry_1
_geom_angle_site_symmetry_3
Cl1 Sn1 Si1 101.75(5) . .
Cl1 Sn1 Sn2 106.41(4) . .
Si1 Sn1 Sn2 132.14(4) . .
Cl1 Sn1 Sn4 98.89(4) . .
Si1 Sn1 Sn4 123.12(3) . .
Sn2 Sn1 Sn4 89.823(15) . .
Cl2 Sn2 Si2 102.48(5) . .
Cl2 Sn2 Sn3 106.56(4) . .
Si2 Sn2 Sn3 131.87(4) . .
Cl2 Sn2 Sn1 97.16(4) . .
Si2 Sn2 Sn1 123.57(4) . .
Sn3 Sn2 Sn1 89.928(15) . .
Cl3 Sn3 Si3 104.86(5) . .
Cl3 Sn3 Sn2 96.60(4) . .
Si3 Sn3 Sn2 121.26(4) . .
Cl3 Sn3 Sn4 104.38(4) . .
Si3 Sn3 Sn4 133.13(4) . .
Sn2 Sn3 Sn4 90.493(15) . .
Cl4 Sn4 Si4 103.42(5) . .
Cl4 Sn4 Sn3 97.18(4) . .
Si4 Sn4 Sn3 124.03(4) . .
Cl4 Sn4 Sn1 105.11(4) . .
Si4 Sn4 Sn1 131.97(4) . .
Sn3 Sn4 Sn1 89.542(15) . .
Si11 Si1 Si10 107.42(8) . .
Si11 Si1 Si12 109.07(8) . .
Si10 Si1 Si12 110.95(8) . .
Si11 Si1 Sn1 105.52(7) . .
Si10 Si1 Sn1 103.86(7) . .
Si12 Si1 Sn1 119.31(7) . .
Si21 Si2 Si20 108.91(8) . .
Si21 Si2 Si22 109.12(8) . .
Si20 Si2 Si22 111.50(8) . .
Si21 Si2 Sn2 103.80(7) . .
Si20 Si2 Sn2 102.06(7) . .
Si22 Si2 Sn2 120.71(7) . .
Si30 Si3 Si32 106.50(8) . .
Si30 Si3 Si31 109.55(8) . .
Si32 Si3 Si31 112.91(8) . .
Si30 Si3 Sn3 106.43(7) . .
Si32 Si3 Sn3 118.25(7) . .
Si31 Si3 Sn3 102.87(7) . .
Si40 Si4 Si42 107.20(8) . .
Si40 Si4 Si41 109.93(9) . .
Si42 Si4 Si41 112.15(9) . .
Si40 Si4 Sn4 107.41(8) . .
Si42 Si4 Sn4 117.83(7) . .
Si41 Si4 Sn4 102.10(7) . .
C10C Si10 C10B 110.0(3) . .
C10C Si10 C10A 107.7(3) . .
C10B Si10 C10A 107.8(3) . .
C10C Si10 Si1 110.19(19) . .
C10B Si10 Si1 110.82(19) . .
C10A Si10 Si1 110.1(2) . .
C11A Si11 C11C 109.0(3) . .
C11A Si11 C11B 108.3(3) . .
C11C Si11 C11B 108.9(3) . .
C11A Si11 Si1 113.7(2) . .
C11C Si11 Si1 107.2(2) . .
C11B Si11 Si1 109.6(2) . .
C100 Si12 C120 112.0(2) . .
C100 Si12 C110 105.1(2) . .
C120 Si12 C110 108.3(3) . .
C100 Si12 Si1 115.18(19) . .
C120 Si12 Si1 110.31(18) . .
C110 Si12 Si1 105.38(18) . .
C20B Si20 C20A 109.2(3) . .
C20B Si20 C20C 107.6(3) . .
C20A Si20 C20C 109.9(3) . .
C20B Si20 Si2 110.5(2) . .
C20A Si20 Si2 110.0(2) . .
C20C Si20 Si2 109.6(2) . .
C21C Si21 C21B 108.1(3) . .
C21C Si21 C21A 108.3(3) . .
C21B Si21 C21A 108.9(3) . .
C21C Si21 Si2 107.3(2) . .
C21B Si21 Si2 115.4(2) . .
C21A Si21 Si2 108.6(2) . .
C210 Si22 C200 112.8(2) . .
C210 Si22 C220 105.1(3) . .
C200 Si22 C220 106.7(2) . .
C210 Si22 Si2 112.13(18) . .
C200 Si22 Si2 111.8(2) . .
C220 Si22 Si2 107.77(19) . .
C30C Si30 C30B 109.5(3) . .
C30C Si30 C30A 109.8(3) . .
C30B Si30 C30A 108.4(3) . .
C30C Si30 Si3 107.9(2) . .
C30B Si30 Si3 112.8(2) . .
C30A Si30 Si3 108.5(2) . .
C31C Si31 C31B 108.8(3) . .
C31C Si31 C31A 108.8(3) . .
C31B Si31 C31A 106.3(3) . .
C31C Si31 Si3 111.4(2) . .
C31B Si31 Si3 111.5(2) . .
C31A Si31 Si3 109.9(2) . .
C320 Si32 C310 105.4(3) . .
C320 Si32 C300 107.6(3) . .
C310 Si32 C300 110.0(3) . .
C320 Si32 Si3 108.12(18) . .
C310 Si32 Si3 114.53(18) . .
C300 Si32 Si3 110.82(18) . .
C40C Si40 C40A 110.1(3) . .
C40C Si40 C40B 107.2(3) . .
C40A Si40 C40B 109.0(3) . .
C40C Si40 Si4 109.0(2) . .
C40A Si40 Si4 107.6(2) . .
C40B Si40 Si4 114.0(2) . .
C41A Si41 C41C 108.6(3) . .
C41A Si41 C41B 108.4(3) . .
C41C Si41 C41B 108.9(3) . .
C41A Si41 Si4 109.2(2) . .
C41C Si41 Si4 112.9(2) . .
C41B Si41 Si4 108.9(2) . .
C410 Si42 C400 112.9(2) . .
C410 Si42 C420 104.5(2) . .
C400 Si42 C420 106.9(3) . .
C410 Si42 Si4 113.9(2) . .
C400 Si42 Si4 111.72(19) . .
C420 Si42 Si4 106.08(19) . .
C101 C100 C105 117.0(5) . .
C101 C100 Si12 119.9(4) . .
C105 C100 Si12 123.0(4) . .
C102 C101 C100 121.7(6) . .
C101 C102 C103 120.0(6) . .
C104 C103 C102 119.4(6) . .
C103 C104 C105 120.4(6) . .
C104 C105 C100 121.5(6) . .
C115 C110 C111 117.2(5) . .
C115 C110 Si12 120.4(4) . .
C111 C110 Si12 122.4(5) . .
C112 C111 C110 121.7(6) . .
C113 C112 C111 119.8(6) . .
C112 C113 C114 120.3(6) . .
C113 C114 C115 119.5(6) . .
C110 C115 C114 121.4(5) . .
C121 C120 C125 116.2(5) . .
C121 C120 Si12 121.9(4) . .
C125 C120 Si12 121.7(4) . .
C122 C121 C120 122.1(6) . .
C121 C122 C123 119.8(6) . .
C122 C123 C124 119.4(6) . .
C125 C124 C123 119.6(6) . .
C124 C125 C120 122.7(6) . .
C205 C200 C201 117.4(5) . .
C205 C200 Si22 120.6(5) . .
C201 C200 Si22 122.0(4) . .
C202 C201 C200 121.2(6) . .
C203 C202 C201 120.4(6) . .
C204 C203 C202 119.1(6) . .
C203 C204 C205 121.5(6) . .
C200 C205 C204 120.5(6) . .
C215 C210 C211 116.9(5) . .
C215 C210 Si22 120.6(4) . .
C211 C210 Si22 122.5(4) . .
C212 C211 C210 121.5(6) . .
C213 C212 C211 120.4(6) . .
C212 C213 C214 119.8(6) . .
C215 C214 C213 120.1(6) . .
C214 C215 C210 121.3(6) . .
C225 C220 C221 116.7(5) . .
C225 C220 Si22 120.5(4) . .
C221 C220 Si22 122.7(4) . .
C222 C221 C220 121.1(6) . .
C223 C222 C221 120.8(6) . .
C224 C223 C222 119.3(6) . .
C223 C224 C225 120.1(6) . .
C224 C225 C220 121.9(6) . .
C301 C300 C305 118.0(5) . .
C301 C300 Si32 121.5(4) . .
C305 C300 Si32 120.4(4) . .
C300 C301 C302 121.0(6) . .
C303 C302 C301 119.7(6) . .
C304 C303 C302 120.4(6) . .
C303 C304 C305 119.9(6) . .
C304 C305 C300 120.9(6) . .
C311 C310 C315 118.0(5) . .
C311 C310 Si32 124.1(4) . .
C315 C310 Si32 117.8(4) . .
C310 C311 C312 119.5(5) . .
C313 C312 C311 121.4(6) . .
C312 C313 C314 119.3(6) . .
C315 C314 C313 120.3(6) . .
C314 C315 C310 121.4(6) . .
C321 C320 C325 116.0(5) . .
C321 C320 Si32 122.8(4) . .
C325 C320 Si32 121.2(4) . .
C322 C321 C320 122.3(6) . .
C323 C322 C321 120.5(6) . .
C322 C323 C324 119.2(6) . .
C325 C324 C323 120.5(6) . .
C324 C325 C320 121.6(6) . .
C401 C400 C405 117.2(6) . .
C401 C400 Si42 120.7(4) . .
C405 C400 Si42 122.1(5) . .
C402 C401 C400 121.9(6) . .
C401 C402 C403 119.3(7) . .
C404 C403 C402 120.3(6) . .
C403 C404 C405 119.9(6) . .
C404 C405 C400 121.3(6) . .
C411 C410 C415 116.9(5) . .
C411 C410 Si42 119.6(5) . .
C415 C410 Si42 123.3(5) . .
C412 C411 C410 122.0(6) . .
C411 C412 C413 119.7(7) . .
C414 C413 C412 119.7(6) . .
C413 C414 C415 120.9(7) . .
C414 C415 C410 120.9(6) . .
C421 C420 C425 117.0(5) . .
C421 C420 Si42 122.1(4) . .
C425 C420 Si42 121.0(5) . .
C422 C421 C420 121.4(6) . .
C423 C422 C421 120.3(6) . .
C424 C423 C422 119.9(6) . .
C423 C424 C425 119.1(6) . .
C424 C425 C420 122.3(6) . .
C505 C500 C501 117.5(8) . .
C505 C500 C506 122.9(8) . .
C501 C500 C506 119.6(8) . .
C502 C501 C500 121.4(8) . .
C501 C502 C503 121.0(8) . .
C504 C503 C502 118.0(8) . .
C503 C504 C505 120.3(8) . .
C500 C505 C504 121.8(7) . .
C511 C510 C515 117.8(8) . .
C511 C510 C516 121.5(10) . .
C515 C510 C516 120.8(10) . .
C510 C511 C512 121.3(9) . .
C513 C512 C511 120.0(9) . .
C512 C513 C514 120.1(8) . .
C515 C514 C513 120.0(9) . .
C514 C515 C510 120.7(8) . .
C521 C520 C525 117.1(8) . .
C521 C520 C526 118.2(11) . .
C525 C520 C526 124.6(11) . .
C522 C521 C520 121.6(9) . .
C521 C522 C523 121.5(10) . .
C522 C523 C524 119.2(9) . .
C525 C524 C523 120.7(8) . .
C524 C525 C520 119.8(9) . .
C540 C531 C532 49.6(13) . .
C540 C531 C530 74.9(12) . .
C532 C531 C530 124.4(15) . .
C540 C531 C541 43.6(7) . .
C532 C531 C541 10.7(10) . .
C530 C531 C541 116.7(11) . .
C535 C530 C531 110.2(15) . .
C535 C530 C536 126.6(15) . .
C531 C530 C536 123.2(15) . .
C531 C532 C533 124.4(18) . .
C534 C533 C532 113.3(19) . .
C533 C534 C535 120.3(19) . .
C530 C535 C534 126.8(18) . .
C531 C540 C541 95.9(12) . .
C531 C540 C545 143.6(13) . .
C541 C540 C545 120.0 . .
C540 C541 C542 120.0 . .
C540 C541 C531 40.5(7) . .
C542 C541 C531 159.9(9) . .
C541 C542 C543 120.0 . .
C544 C543 C542 120.0 . .
C543 C544 C545 120.0 . .
C544 C545 C540 120.0 . .
C601 C600 C602 116.6(7) . 2_575
C600 C601 C602 126.6(6) . .
C601 C602 C600 116.4(8) . 2_575
C601 C602 C603 124.6(11) . .
C600 C602 C603 118.9(12) 2_575 .

loop_
_geom_bond_atom_site_label_1
_geom_bond_atom_site_label_2
_geom_bond_distance
_geom_bond_site_symmetry_2
Sn1 Cl1 2.4134(15) .
Sn1 Si1 2.6506(15) .
Sn1 Sn2 2.9292(6) .
Sn1 Sn4 2.9409(6) .
Sn2 Cl2 2.4204(15) .
Sn2 Si2 2.6605(15) .
Sn2 Sn3 2.9140(6) .
Sn3 Cl3 2.4112(14) .
Sn3 Si3 2.6430(16) .
Sn3 Sn4 2.9220(6) .
Sn4 Cl4 2.4175(15) .
Sn4 Si4 2.6663(17) .
Si1 Si11 2.363(2) .
Si1 Si10 2.382(2) .
Si1 Si12 2.385(2) .
Si2 Si21 2.363(2) .
Si2 Si20 2.383(2) .
Si2 Si22 2.385(2) .
Si3 Si30 2.370(2) .
Si3 Si32 2.379(2) .
Si3 Si31 2.383(2) .
Si4 Si40 2.378(2) .
Si4 Si42 2.380(2) .
Si4 Si41 2.385(2) .
Si10 C10C 1.859(6) .
Si10 C10B 1.869(6) .
Si10 C10A 1.880(6) .
Si11 C11A 1.866(6) .
Si11 C11C 1.873(6) .
Si11 C11B 1.876(6) .
Si12 C100 1.877(6) .
Si12 C120 1.879(6) .
Si12 C110 1.886(6) .
Si20 C20B 1.868(6) .
Si20 C20A 1.876(6) .
Si20 C20C 1.888(7) .
Si21 C21C 1.859(6) .
Si21 C21B 1.876(6) .
Si21 C21A 1.884(6) .
Si22 C210 1.876(6) .
Si22 C200 1.886(6) .
Si22 C220 1.898(5) .
Si30 C30C 1.858(6) .
Si30 C30B 1.861(6) .
Si30 C30A 1.877(6) .
Si31 C31C 1.856(6) .
Si31 C31B 1.869(6) .
Si31 C31A 1.873(6) .
Si32 C320 1.879(6) .
Si32 C310 1.879(6) .
Si32 C300 1.891(6) .
Si40 C40C 1.857(7) .
Si40 C40A 1.871(7) .
Si40 C40B 1.873(6) .
Si41 C41A 1.867(7) .
Si41 C41C 1.871(7) .
Si41 C41B 1.876(6) .
Si42 C410 1.878(6) .
Si42 C400 1.888(6) .
Si42 C420 1.888(6) .
C100 C101 1.392(8) .
C100 C105 1.396(8) .
C101 C102 1.380(8) .
C102 C103 1.381(10) .
C103 C104 1.375(10) .
C104 C105 1.378(8) .
C110 C115 1.386(8) .
C110 C111 1.406(7) .
C111 C112 1.378(8) .
C112 C113 1.371(9) .
C113 C114 1.385(9) .
C114 C115 1.394(8) .
C120 C121 1.396(8) .
C120 C125 1.397(8) .
C121 C122 1.378(9) .
C122 C123 1.384(9) .
C123 C124 1.392(9) .
C124 C125 1.365(8) .
C200 C205 1.388(8) .
C200 C201 1.394(8) .
C201 C202 1.389(8) .
C202 C203 1.376(9) .
C203 C204 1.354(9) .
C204 C205 1.395(8) .
C210 C215 1.397(8) .
C210 C211 1.402(7) .
C211 C212 1.375(8) .
C212 C213 1.365(9) .
C213 C214 1.382(8) .
C214 C215 1.379(8) .
C220 C225 1.390(8) .
C220 C221 1.391(8) .
C221 C222 1.384(8) .
C222 C223 1.369(9) .
C223 C224 1.367(9) .
C224 C225 1.382(8) .
C300 C301 1.386(8) .
C300 C305 1.399(8) .
C301 C302 1.388(8) .
C302 C303 1.380(9) .
C303 C304 1.370(9) .
C304 C305 1.386(8) .
C310 C311 1.395(8) .
C310 C315 1.400(8) .
C311 C312 1.399(8) .
C312 C313 1.371(9) .
C313 C314 1.379(9) .
C314 C315 1.375(8) .
C320 C321 1.401(8) .
C320 C325 1.404(8) .
C321 C322 1.386(8) .
C322 C323 1.364(9) .
C323 C324 1.389(9) .
C324 C325 1.388(8) .
C400 C401 1.397(8) .
C400 C405 1.400(8) .
C401 C402 1.382(8) .
C402 C403 1.388(9) .
C403 C404 1.376(10) .
C404 C405 1.386(8) .
C410 C411 1.396(8) .
C410 C415 1.401(8) .
C411 C412 1.371(8) .
C412 C413 1.383(10) .
C413 C414 1.367(10) .
C414 C415 1.373(8) .
C420 C421 1.387(8) .
C420 C425 1.393(8) .
C421 C422 1.385(8) .
C422 C423 1.378(9) .
C423 C424 1.376(9) .
C424 C425 1.388(9) .
C500 C505 1.348(10) .
C500 C501 1.387(10) .
C500 C506 1.493(10) .
C501 C502 1.354(10) .
C502 C503 1.393(11) .
C503 C504 1.356(10) .
C504 C505 1.398(10) .
C510 C511 1.370(12) .
C510 C515 1.396(12) .
C510 C516 1.482(11) .
C511 C512 1.406(11) .
C512 C513 1.334(11) .
C513 C514 1.395(11) .
C514 C515 1.374(11) .
C520 C521 1.389(13) .
C520 C525 1.401(12) .
C520 C526 1.485(13) .
C521 C522 1.339(13) .
C522 C523 1.341(12) .
C523 C524 1.380(11) .
C524 C525 1.366(11) .
C531 C540 1.31(2) .
C531 C532 1.336(13) .
C531 C530 1.357(12) .
C531 C541 2.00(2) .
C530 C535 1.354(13) .
C530 C536 1.37(2) .
C532 C533 1.374(14) .
C533 C534 1.340(13) .
C534 C535 1.394(14) .
C540 C541 1.3900 .
C540 C545 1.3900 .
C541 C542 1.3900 .
C542 C543 1.3900 .
C543 C544 1.3900 .
C544 C545 1.3900 .
C600 C601 1.3563 .
C600 C602 1.396(11) 2_575
C601 C602 1.371(11) .
C602 C600 1.396(14) 2_575
C602 C603 1.418(19) .
